data_4335516
loop_
_publ_author_name
'Igor M. Shlyapnikov'
'H\'el\`ene P. A. Mercier'
'Evgeny A. Goreshnik'
'Gary J. Schrobilgen'
'Zoran Mazej'

_publ_contact_author_address
;
Department of Inorganic Chemistry and Technology
Jozef Stefan Institute
Jamova 39 1000 Ljubljana
SLOVENIA
;
_publ_contact_author_email evgeny.goreshnik@ijs.si
_publ_contact_author_fax 386(1)4773645
_publ_contact_author_name 'Goreshnik, Evgeny'
_publ_contact_author_phone 386(1)4773155
_publ_section_title
;
 Crystal Structures and Raman Spectra of Imidazolium
 Poly[perfluorotitanate(IV)] Salts Containing the [TiF6]2-,
 ([Ti2F9]-)\\infty, and [Ti2F11]3- and the New [Ti4F20]4- and [Ti5F23]3-
 Anions
;
_journal_name_full 'Inorganic Chemistry'
_journal_page_first 8315
_journal_page_last 8326
_journal_paper_doi 10.1021/ic302468j
_journal_volume 52
_journal_year 2013
_chemical_formula_moiety 'F20 Ti4, 4(C3 H5 N2)'
_chemical_formula_sum 'C12 H20 F20 N8 Ti4'
_chemical_formula_weight 847.96
_space_group_IT_number 2
_symmetry_cell_setting triclinic
_symmetry_space_group_name_Hall '-P 1'
_symmetry_space_group_name_H-M 'P -1'
_atom_sites_solution_hydrogens geom
_atom_sites_solution_primary direct
_atom_sites_solution_secondary difmap
_audit_creation_date 2013-06-05T12:44:49-00:00
_audit_creation_method 'WinGX routine CIF_UPDATE'
_cell_angle_alpha 118.808(8)
_cell_angle_beta 92.366(3)
_cell_angle_gamma 113.595(8)
_cell_formula_units_Z 1
_cell_length_a 8.791(3)
_cell_length_b 9.971(4)
_cell_length_c 10.126(4)
_cell_measurement_reflns_used 554
_cell_measurement_temperature 200
_cell_measurement_theta_max 28.5511
_cell_measurement_theta_min 2.4243
_cell_volume 681.7(5)
_computing_cell_refinement 'CrystalClear (Rigaku Corporation, 1999)'
_computing_data_collection 'CrystalClear (Rigaku Corporation, 1999)'
_computing_data_reduction 'CrystalClear (Rigaku Corporation, 1999)'
_computing_molecular_graphics 'Diamond (Pennington, 1999)'
_computing_publication_material
;
WinGX 1.70 (Farrugia, L. J., 1999), enCIFer v.1.2 (Allen et al., 2004)
;
_computing_structure_refinement 'SHELXL-97 (Sheldrick, 1997)'
_computing_structure_solution
;
SIR92 (Altomare et al., 1993), 
TeXsan (Molecular Structure Corporation, 1997--1999).
;
_diffrn_ambient_temperature 200
_diffrn_measured_fraction_theta_full 0.974
_diffrn_measured_fraction_theta_max 0.812
_diffrn_measurement_device
;
        Mercury CCD (2x2 bin mode)
;
_diffrn_measurement_method dtprofit.ref
_diffrn_radiation_type MoK\a
_diffrn_radiation_wavelength 0.71069
_diffrn_reflns_av_R_equivalents 0.0238
_diffrn_reflns_limit_h_max 10
_diffrn_reflns_limit_h_min -11
_diffrn_reflns_limit_k_max 12
_diffrn_reflns_limit_k_min -12
_diffrn_reflns_limit_l_max 13
_diffrn_reflns_limit_l_min -13
_diffrn_reflns_number 6582
_diffrn_reflns_theta_full 25
_diffrn_reflns_theta_max 29.23
_diffrn_reflns_theta_min 2.4
_exptl_absorpt_coefficient_mu 1.288
_exptl_absorpt_correction_T_max 0.912
_exptl_absorpt_correction_T_min 0.843
_exptl_absorpt_correction_type multi-scan
_exptl_absorpt_process_details 'Blessing R.H., 1995'
_exptl_crystal_colour Colorless
_exptl_crystal_density_diffrn 2.066
_exptl_crystal_description Block
_exptl_crystal_F_000 416
_exptl_crystal_size_max 0.15
_exptl_crystal_size_mid 0.1
_exptl_crystal_size_min 0.08
_refine_diff_density_max 0.642
_refine_diff_density_min -0.578
_refine_ls_extinction_method none
_refine_ls_goodness_of_fit_ref 1.136
_refine_ls_hydrogen_treatment constr
_refine_ls_matrix_type full
_refine_ls_number_parameters 199
_refine_ls_number_reflns 3002
_refine_ls_number_restraints 6
_refine_ls_restrained_S_all 1.135
_refine_ls_R_factor_all 0.0508
_refine_ls_R_factor_gt 0.0466
_refine_ls_shift/su_max 0.000
_refine_ls_shift/su_mean 0.000
_refine_ls_structure_factor_coef Fsqd
_refine_ls_weighting_details 'calc w=1/[\s^2^(Fo^2^)+(0.0461P)^2^+1.3228P] where P=(Fo^2^+2Fc^2^)/3'
_refine_ls_weighting_scheme calc
_refine_ls_wR_factor_gt 0.1136
_refine_ls_wR_factor_ref 0.1181
_reflns_number_gt 2760
_reflns_number_total 3002
_reflns_threshold_expression I>2\s(I)
_cod_data_source_file ic302468j_si_002_4.cif
_cod_data_source_block shelxl
_cod_original_cell_volume 681.8(5)
_cod_database_code 4335516

loop_
_symmetry_equiv_pos_as_xyz
'x, y, z'
'-x, -y, -z'

loop_
_atom_site_label
_atom_site_type_symbol
_atom_site_fract_x
_atom_site_fract_y
_atom_site_fract_z
_atom_site_U_iso_or_equiv
_atom_site_adp_type
_atom_site_occupancy
_atom_site_symmetry_multiplicity
_atom_site_calc_flag
_atom_site_refinement_flags
Ti1 Ti 0.20646(7) 0.00261(7) 0.32071(6) 0.02162(15) Uani 1 1 d .
Ti2 Ti 0.17948(7) 0.37283(7) 0.68269(6) 0.02238(16) Uani 1 1 d .
F1 F 0.1361(3) 0.1591(3) 0.4806(2) 0.0354(5) Uani 1 1 d .
F2 F -0.0065(3) -0.1994(2) 0.2824(2) 0.0331(4) Uani 1 1 d .
F5 F 0.3998(3) 0.1885(3) 0.3582(2) 0.0359(5) Uani 1 1 d .
F3 F 0.0770(3) 0.0031(2) 0.1778(2) 0.0317(4) Uani 1 1 d .
F4 F 0.2627(3) -0.1488(3) 0.1695(2) 0.0336(4) Uani 1 1 d .
F6 F 0.3047(3) -0.0073(3) 0.4776(2) 0.0319(4) Uani 1 1 d .
F7 F -0.0049(3) 0.3624(3) 0.5803(2) 0.0370(5) Uani 1 1 d .
F10 F 0.3404(3) 0.3490(3) 0.7716(3) 0.0401(5) Uani 1 1 d .
F8 F 0.3305(3) 0.5070(3) 0.6284(3) 0.0418(5) Uani 1 1 d .
F9 F 0.1948(3) 0.5492(3) 0.8690(2) 0.0403(5) Uani 1 1 d .
C1 C 0.6611(5) 0.3476(4) 0.6850(4) 0.0369(8) Uani 1 1 d D
H5 H 0.5975 0.2266 0.6216 0.044 Uiso 1 1 calc R
N1 N 0.7498(4) 0.4390(4) 0.8327(4) 0.0370(7) Uani 1 1 d D
H1 H 0.7597 0.3971 0.8876 0.044 Uiso 1 1 calc R
C2 C 0.7784(6) 0.6212(5) 0.7663(5) 0.0460(9) Uani 1 1 d D
H6 H 0.8097 0.7227 0.7674 0.055 Uiso 1 1 calc R
C3 C 0.8241(5) 0.6109(5) 0.8860(5) 0.0449(9) Uani 1 1 d D
H7 H 0.8940 0.7039 0.9874 0.054 Uiso 1 1 calc R
N2 N 0.6767(4) 0.4547(4) 0.6413(3) 0.0389(7) Uani 1 1 d D
H2 H 0.6303 0.4249 0.5485 0.047 Uiso 1 1 calc RD
C4 C 0.7928(5) 0.1835(6) 0.2529(5) 0.0454(9) Uani 1 1 d D
H8 H 0.8549 0.3017 0.3314 0.054 Uiso 1 1 calc R
N3 N 0.7372(4) 0.1153(4) 0.1001(4) 0.0383(7) Uani 1 1 d D
H3 H 0.7526 0.1742 0.0571 0.046 Uiso 1 1 calc R
C5 C 0.6565(6) -0.1004(6) 0.1314(6) 0.0489(10) Uani 1 1 d D
H9 H 0.6087 -0.2111 0.1145 0.059 Uiso 1 1 calc R
C6 C 0.6523(5) -0.0618(5) 0.0213(4) 0.0388(8) Uani 1 1 d D
H10 H 0.6015 -0.1404 -0.0869 0.047 Uiso 1 1 calc R
N4 N 0.7447(5) 0.0554(5) 0.2728(4) 0.0490(9) Uani 1 1 d D
H4 H 0.7654 0.0667 0.3623 0.059 Uiso 1 1 calc RD

loop_
_atom_site_aniso_label
_atom_site_aniso_U_11
_atom_site_aniso_U_22
_atom_site_aniso_U_33
_atom_site_aniso_U_23
_atom_site_aniso_U_13
_atom_site_aniso_U_12
Ti1 0.0303(3) 0.0171(3) 0.0159(3) 0.0097(2) 0.0068(2) 0.0090(2)
Ti2 0.0304(3) 0.0170(3) 0.0178(3) 0.0100(2) 0.0061(2) 0.0091(2)
F1 0.0518(12) 0.0277(10) 0.0240(9) 0.0097(8) 0.0147(9) 0.0220(9)
F2 0.0378(11) 0.0246(9) 0.0306(10) 0.0174(8) 0.0118(8) 0.0066(8)
F5 0.0352(11) 0.0287(10) 0.0327(10) 0.0190(9) 0.0057(8) 0.0034(9)
F3 0.0396(11) 0.0278(9) 0.0250(9) 0.0156(8) 0.0018(8) 0.0131(9)
F4 0.0529(12) 0.0317(10) 0.0257(9) 0.0166(8) 0.0185(9) 0.0264(10)
F6 0.0421(11) 0.0313(10) 0.0240(9) 0.0174(8) 0.0059(8) 0.0164(9)
F7 0.0439(12) 0.0380(11) 0.0313(10) 0.0176(9) 0.0043(9) 0.0236(10)
F10 0.0370(11) 0.0468(12) 0.0443(12) 0.0313(11) 0.0060(9) 0.0191(10)
F8 0.0456(12) 0.0368(11) 0.0446(12) 0.0307(10) 0.0153(10) 0.0102(10)
F9 0.0633(14) 0.0252(10) 0.0225(10) 0.0075(8) 0.0099(9) 0.0202(10)
C1 0.0331(18) 0.0222(16) 0.043(2) 0.0109(15) 0.0059(15) 0.0117(14)
N1 0.0424(17) 0.0425(17) 0.0409(17) 0.0316(15) 0.0114(14) 0.0218(15)
C2 0.056(2) 0.0323(19) 0.060(3) 0.0305(19) 0.020(2) 0.0224(19)
C3 0.045(2) 0.0308(19) 0.0309(19) 0.0044(15) -0.0017(16) 0.0109(17)
N2 0.0423(17) 0.0492(19) 0.0259(15) 0.0201(14) 0.0063(13) 0.0234(15)
C4 0.050(2) 0.056(2) 0.035(2) 0.0237(19) 0.0107(17) 0.031(2)
N3 0.0460(18) 0.0458(18) 0.0344(16) 0.0289(15) 0.0129(14) 0.0226(15)
C5 0.048(2) 0.063(3) 0.075(3) 0.055(3) 0.033(2) 0.036(2)
C6 0.044(2) 0.047(2) 0.0339(18) 0.0248(17) 0.0164(16) 0.0247(18)
N4 0.059(2) 0.082(3) 0.0351(17) 0.0409(19) 0.0221(16) 0.046(2)

loop_
_atom_type_symbol
_atom_type_description
_atom_type_scat_dispersion_real
_atom_type_scat_dispersion_imag
_atom_type_scat_source
Ti Ti 0.2776 0.4457 'International Tables Vol C Tables 4.2.6.8 and 6.1.1.4'
F F 0.0171 0.0103 'International Tables Vol C Tables 4.2.6.8 and 6.1.1.4'
N N 0.0061 0.0033 'International Tables Vol C Tables 4.2.6.8 and 6.1.1.4'
C C 0.0033 0.0016 'International Tables Vol C Tables 4.2.6.8 and 6.1.1.4'
H H 0 0 'International Tables Vol C Tables 4.2.6.8 and 6.1.1.4'

loop_
_geom_angle_atom_site_label_1
_geom_angle_atom_site_label_2
_geom_angle_atom_site_label_3
_geom_angle
_geom_angle_site_symmetry_3
F5 Ti1 F3 93.95(10) .
F5 Ti1 F4 92.40(10) .
F3 Ti1 F4 92.37(10) .
F5 Ti1 F6 93.67(10) .
F3 Ti1 F6 170.14(10) .
F4 Ti1 F6 93.55(9) .
F5 Ti1 F1 89.71(10) .
F3 Ti1 F1 86.70(10) .
F4 Ti1 F1 177.75(10) .
F6 Ti1 F1 87.09(9) .
F5 Ti1 F2 179.14(9) .
F3 Ti1 F2 86.22(9) .
F4 Ti1 F2 88.43(10) .
F6 Ti1 F2 86.07(9) .
F1 Ti1 F2 89.46(9) .
F8 Ti2 F10 94.02(11) .
F8 Ti2 F9 96.48(11) .
F10 Ti2 F9 93.06(11) .
F8 Ti2 F7 92.43(11) .
F10 Ti2 F7 171.41(10) .
F9 Ti2 F7 91.85(10) .
F8 Ti2 F1 90.58(10) .
F10 Ti2 F1 88.11(10) .
F9 Ti2 F1 172.74(10) .
F7 Ti2 F1 86.15(10) .
F8 Ti2 F2 173.08(10) 2_556
F10 Ti2 F2 86.17(10) 2_556
F9 Ti2 F2 90.41(10) 2_556
F7 Ti2 F2 86.74(10) 2_556
F1 Ti2 F2 82.51(9) 2_556
Ti1 F1 Ti2 154.16(13) .
Ti1 F2 Ti2 160.53(12) 2_556
N1 C1 N2 108.4(3) .
N1 C1 H5 125.8 .
N2 C1 H5 125.8 .
C1 N1 C3 109.0(3) .
C1 N1 H1 125.5 .
C3 N1 H1 125.5 .
C3 C2 N2 106.7(3) .
C3 C2 H6 126.6 .
N2 C2 H6 126.6 .
C2 C3 N1 107.0(3) .
C2 C3 H7 126.5 .
N1 C3 H7 126.5 .
C1 N2 C2 108.9(3) .
C1 N2 H2 125.5 .
C2 N2 H2 125.5 .
N4 C4 N3 107.3(4) .
N4 C4 H8 126.3 .
N3 C4 H8 126.3 .
C4 N3 C6 109.8(3) .
C4 N3 H3 125.1 .
C6 N3 H3 125.1 .
C6 C5 N4 106.3(4) .
C6 C5 H9 126.8 .
N4 C5 H9 126.8 .
C5 C6 N3 106.1(4) .
C5 C6 H10 126.9 .
N3 C6 H10 126.9 .
C4 N4 C5 110.4(3) .
C4 N4 H4 124.8 .
C5 N4 H4 124.8 .

loop_
_geom_bond_atom_site_label_1
_geom_bond_atom_site_label_2
_geom_bond_distance
_geom_bond_site_symmetry_2
Ti1 F5 1.793(2) .
Ti1 F3 1.8066(19) .
Ti1 F4 1.8169(19) .
Ti1 F6 1.8403(19) .
Ti1 F1 1.965(2) .
Ti1 F2 1.970(2) .
Ti2 F8 1.790(2) .
Ti2 F10 1.800(2) .
Ti2 F9 1.806(2) .
Ti2 F7 1.826(2) .
Ti2 F1 1.989(2) .
Ti2 F2 1.989(2) 2_556
F2 Ti2 1.9889(19) 2_556
C1 N1 1.302(5) .
C1 N2 1.303(5) .
C1 H5 0.9300 .
N1 C3 1.356(5) .
N1 H1 0.8600 .
C2 C3 1.325(6) .
C2 N2 1.361(5) .
C2 H6 0.9300 .
C3 H7 0.9300 .
N2 H2 0.8600 .
C4 N4 1.294(6) .
C4 N3 1.324(5) .
C4 H8 0.9300 .
N3 C6 1.360(5) .
N3 H3 0.8600 .
C5 C6 1.347(5) .
C5 N4 1.365(6) .
C5 H9 0.9300 .
C6 H10 0.9300 .
N4 H4 0.8600 .
